data_4061631
loop_
_publ_author_name
'Goux, Jerome'
'Le Gendre, Pierre'
'Richard, Philippe'
'Claude, Moise'

_publ_section_title
;
Oxo and hydroxo tantalocene complexes: synthesis and reactivity. X-Ray
molecular structures of [(\h^5^-Cp*)TaCl(OH)(\h^5^-C~5~H~4~SiMe~3~)]^+^Cl^-^,
(\h^5^-Cp*)Ta=OCl(\h^5^-C~5~H~4~SiMe~3~)], [(\h^5^-Cp*)TaCl~2~
(\h^5^-C~5~H~4~SiMe~3~)]+PF~6~^-^.
;
_journal_name_full Organometallics
_journal_paper_doi 10.1021/om0504497
_journal_year 2005
_chemical_formula_moiety 'C18 H28 Cl2  Si Ta, F6 P'
_chemical_formula_sum 'C18 H28 Cl2 F6 P Si Ta'
_chemical_formula_weight 669.31
_space_group_IT_number 14
_symmetry_cell_setting monoclinic
_symmetry_space_group_name_Hall '-P 2ybc'
_symmetry_space_group_name_H-M 'P 1 21/c 1'
_cell_angle_alpha 90.00
_cell_angle_beta 98.7670(10)
_cell_angle_gamma 90.00
_cell_formula_units_Z 4
_cell_length_a 8.7871(2)
_cell_length_b 17.1558(4)
_cell_length_c 15.6060(4)
_cell_measurement_temperature 110(2)
_cell_volume 2325.11(10)
_diffrn_ambient_temperature 110(2)
_exptl_crystal_density_diffrn 1.912
_cod_original_sg_symbol_H-M 'P 21/c'
_cod_database_code 4061631

loop_
_symmetry_equiv_pos_as_xyz
'x, y, z'
'-x, y+1/2, -z+1/2'
'-x, -y, -z'
'x, -y-1/2, z-1/2'

loop_
_atom_site_label
_atom_site_type_symbol
_atom_site_fract_x
_atom_site_fract_y
_atom_site_fract_z
_atom_site_U_iso_or_equiv
_atom_site_adp_type
_atom_site_occupancy
_atom_site_symmetry_multiplicity
_atom_site_calc_flag
_atom_site_refinement_flags
_atom_site_disorder_assembly
_atom_site_disorder_group
Ta Ta 0.592129(16) 0.937839(9) 0.250415(10) 0.01407(6) Uani 1 1 d . . .
Cl1 Cl 0.52559(13) 1.05147(7) 0.17255(10) 0.0485(4) Uani 1 1 d . . .
Cl2 Cl 0.53229(13) 0.97940(9) 0.38351(8) 0.0497(4) Uani 1 1 d . . .
C1 C 0.3434(4) 0.8735(2) 0.2588(2) 0.0159(8) Uani 1 1 d . . .
C2 C 0.3305(4) 0.9066(2) 0.1757(2) 0.0163(8) Uani 1 1 d . . .
C3 C 0.4404(4) 0.8695(2) 0.1311(2) 0.0184(9) Uani 1 1 d . . .
C4 C 0.5165(4) 0.8115(2) 0.1856(3) 0.0207(9) Uani 1 1 d . . .
C5 C 0.4636(4) 0.8163(2) 0.2677(2) 0.0170(8) Uani 1 1 d . . .
C6 C 0.2364(4) 0.8861(3) 0.3232(3) 0.0264(10) Uani 1 1 d . . .
H6A H 0.1883 0.9362 0.3136 0.040 Uiso 1 1 calc R . .
H6B H 0.2933 0.8840 0.3807 0.040 Uiso 1 1 calc R . .
H6C H 0.1589 0.8462 0.3165 0.040 Uiso 1 1 calc R . .
C7 C 0.2120(4) 0.9651(2) 0.1382(3) 0.0235(9) Uani 1 1 d . . .
H7A H 0.1187 0.9385 0.1149 0.035 Uiso 1 1 calc R . .
H7B H 0.2496 0.9937 0.0930 0.035 Uiso 1 1 calc R . .
H7C H 0.1918 1.0004 0.1829 0.035 Uiso 1 1 calc R . .
C8 C 0.4537(5) 0.8819(3) 0.0370(3) 0.0320(11) Uani 1 1 d . . .
H8A H 0.5545 0.8666 0.0268 0.048 Uiso 1 1 calc R . .
H8B H 0.4375 0.9360 0.0226 0.048 Uiso 1 1 calc R . .
H8C H 0.3775 0.8511 0.0015 0.048 Uiso 1 1 calc R . .
C9 C 0.6131(5) 0.7466(3) 0.1577(3) 0.0317(11) Uani 1 1 d . . .
H9A H 0.5472 0.7059 0.1310 0.048 Uiso 1 1 calc R . .
H9B H 0.6787 0.7260 0.2075 0.048 Uiso 1 1 calc R . .
H9C H 0.6751 0.7662 0.1170 0.048 Uiso 1 1 calc R . .
C10 C 0.5063(5) 0.7653(2) 0.3457(3) 0.0291(10) Uani 1 1 d . . .
H10A H 0.5364 0.7972 0.3960 0.044 Uiso 1 1 calc R . .
H10B H 0.5905 0.7320 0.3369 0.044 Uiso 1 1 calc R . .
H10C H 0.4194 0.7339 0.3543 0.044 Uiso 1 1 calc R . .
C11 C 0.8386(4) 0.9218(2) 0.3411(3) 0.0198(9) Uani 1 1 d . . .
H11 H 0.8437 0.9141 0.4005 0.024 Uiso 1 1 calc R . .
C12 C 0.8218(4) 0.8624(2) 0.2795(3) 0.0217(9) Uani 1 1 d . . .
H12 H 0.8143 0.8093 0.2902 0.026 Uiso 1 1 calc R . .
C13 C 0.8184(4) 0.8985(3) 0.1965(3) 0.0225(10) Uani 1 1 d . . .
H13 H 0.8057 0.8734 0.1431 0.027 Uiso 1 1 calc R . .
C14 C 0.8380(4) 0.9794(2) 0.2106(3) 0.0196(9) Uani 1 1 d . . .
H14 H 0.8441 1.0163 0.1676 0.024 Uiso 1 1 calc R . .
C15 C 0.8470(4) 0.9961(2) 0.3009(2) 0.0159(8) Uani 1 1 d . . .
Si Si 0.90064(12) 1.09275(7) 0.35638(7) 0.0169(2) Uani 1 1 d . . .
C16 C 0.8400(5) 1.0937(3) 0.4656(3) 0.0302(11) Uani 1 1 d . . .
H16A H 0.8862 1.0505 0.4989 0.045 Uiso 1 1 calc R . .
H16B H 0.7299 1.0896 0.4595 0.045 Uiso 1 1 calc R . .
H16C H 0.8725 1.1416 0.4946 0.045 Uiso 1 1 calc R . .
C17 C 1.1145(4) 1.0996(2) 0.3685(3) 0.0254(10) Uani 1 1 d . . .
H17A H 1.1597 1.0568 0.4030 0.038 Uiso 1 1 calc R . .
H17B H 1.1479 1.1478 0.3964 0.038 Uiso 1 1 calc R . .
H17C H 1.1461 1.0976 0.3123 0.038 Uiso 1 1 calc R . .
C18 C 0.8125(5) 1.1749(2) 0.2891(3) 0.0333(11) Uani 1 1 d . . .
H18A H 0.7024 1.1711 0.2828 0.050 Uiso 1 1 calc R . .
H18B H 0.8444 1.1728 0.2330 0.050 Uiso 1 1 calc R . .
H18C H 0.8453 1.2234 0.3167 0.050 Uiso 1 1 calc R . .
P P 0.95641(11) 0.68324(6) 0.44965(6) 0.0192(2) Uani 1 1 d . . .
F1 F 0.8679(3) 0.67307(15) 0.35266(15) 0.0381(7) Uani 1 1 d . . .
F2 F 0.8643(3) 0.76246(15) 0.45963(17) 0.0421(7) Uani 1 1 d . . .
F3 F 1.0434(3) 0.69357(15) 0.54645(15) 0.0407(7) Uani 1 1 d . . .
F4 F 1.0486(3) 0.60515(15) 0.43885(17) 0.0384(7) Uani 1 1 d . . .
F5 F 1.0867(3) 0.73240(17) 0.41417(18) 0.0524(8) Uani 1 1 d . . .
F6 F 0.8244(3) 0.63500(17) 0.48552(18) 0.0492(8) Uani 1 1 d . . .

loop_
_atom_site_aniso_label
_atom_site_aniso_U_11
_atom_site_aniso_U_22
_atom_site_aniso_U_33
_atom_site_aniso_U_23
_atom_site_aniso_U_13
_atom_site_aniso_U_12
Ta 0.01216(8) 0.01118(10) 0.01881(10) -0.00219(7) 0.00214(6) -0.00052(6)
Cl1 0.0313(6) 0.0223(7) 0.0822(10) 0.0185(7) -0.0220(6) -0.0063(5)
Cl2 0.0342(6) 0.0716(10) 0.0492(8) -0.0435(7) 0.0254(6) -0.0270(6)
C1 0.0149(17) 0.012(2) 0.021(2) -0.0044(17) 0.0017(15) -0.0047(15)
C2 0.0124(17) 0.016(2) 0.019(2) -0.0023(18) -0.0016(15) -0.0042(15)
C3 0.0156(18) 0.020(2) 0.019(2) -0.0048(18) 0.0016(15) -0.0033(16)
C4 0.0125(17) 0.015(2) 0.033(2) -0.013(2) -0.0009(16) -0.0033(16)
C5 0.0186(18) 0.012(2) 0.019(2) -0.0037(18) 0.0005(15) -0.0049(16)
C6 0.020(2) 0.037(3) 0.024(2) -0.004(2) 0.0061(17) -0.0064(19)
C7 0.019(2) 0.020(2) 0.029(2) -0.001(2) -0.0045(17) 0.0011(18)
C8 0.033(2) 0.040(3) 0.023(2) -0.006(2) 0.0057(19) -0.005(2)
C9 0.025(2) 0.023(3) 0.047(3) -0.018(2) 0.003(2) 0.0024(19)
C10 0.033(2) 0.020(2) 0.030(3) 0.004(2) -0.0085(19) -0.0063(19)
C11 0.0170(19) 0.019(2) 0.022(2) 0.0026(18) -0.0040(16) 0.0018(16)
C12 0.0133(18) 0.018(2) 0.033(2) -0.003(2) -0.0006(16) 0.0017(16)
C13 0.0160(19) 0.028(3) 0.025(2) -0.011(2) 0.0074(16) -0.0026(17)
C14 0.0179(19) 0.023(2) 0.019(2) -0.0036(19) 0.0076(16) -0.0081(17)
C15 0.0092(17) 0.017(2) 0.021(2) 0.0007(18) 0.0009(15) 0.0024(15)
Si 0.0191(5) 0.0147(6) 0.0163(6) 0.0005(5) 0.0007(4) -0.0013(4)
C16 0.030(2) 0.033(3) 0.027(3) -0.014(2) 0.0033(19) -0.011(2)
C17 0.027(2) 0.019(2) 0.030(3) -0.004(2) 0.0069(19) -0.0081(18)
C18 0.048(3) 0.016(3) 0.031(3) -0.003(2) -0.007(2) 0.004(2)
P 0.0235(5) 0.0156(6) 0.0176(5) -0.0015(5) 0.0009(4) -0.0002(4)
F1 0.0540(16) 0.0329(16) 0.0217(13) -0.0048(12) -0.0123(12) 0.0116(13)
F2 0.0505(16) 0.0301(16) 0.0406(16) -0.0120(13) -0.0092(13) 0.0202(13)
F3 0.0609(18) 0.0301(16) 0.0247(14) -0.0046(12) -0.0138(13) 0.0073(13)
F4 0.0430(16) 0.0282(16) 0.0404(16) -0.0077(13) -0.0055(12) 0.0155(12)
F5 0.0657(19) 0.0458(19) 0.0519(19) -0.0109(15) 0.0288(15) -0.0309(15)
F6 0.0590(18) 0.0488(19) 0.0474(17) -0.0207(15) 0.0326(14) -0.0285(15)

loop_
_geom_bond_atom_site_label_1
_geom_bond_atom_site_label_2
_geom_bond_distance
_geom_bond_site_symmetry_2
_geom_bond_publ_flag
Ta Cl1 2.3242(11) . ?
Ta Cl2 2.3307(11) . ?
Ta C13 2.372(4) . ?
Ta C12 2.383(4) . ?
Ta C5 2.407(4) . ?
Ta C11 2.416(4) . ?
Ta C3 2.421(4) . ?
Ta C4 2.441(4) . ?
Ta C14 2.444(4) . ?
Ta C15 2.469(3) . ?
Ta C1 2.469(4) . ?
Ta C2 2.473(3) . ?
C1 C2 1.404(5) . ?
C1 C5 1.433(5) . ?
C1 C6 1.493(5) . ?
C2 C3 1.424(5) . ?
C2 C7 1.498(5) . ?
C3 C4 1.410(5) . ?
C3 C8 1.507(5) . ?
C4 C5 1.431(5) . ?
C4 C9 1.505(5) . ?
C5 C10 1.500(5) . ?
C11 C12 1.395(5) . ?
C11 C15 1.427(5) . ?
C12 C13 1.431(6) . ?
C13 C14 1.412(6) . ?
C14 C15 1.428(5) . ?
C15 Si 1.897(4) . ?
Si C18 1.855(4) . ?
Si C16 1.861(4) . ?
Si C17 1.863(4) . ?
P F4 1.588(3) . ?
P F5 1.588(3) . ?
P F6 1.594(3) . ?
P F3 1.596(2) . ?
P F2 1.601(3) . ?
P F1 1.602(2) . ?
